data_7037682
loop_
_publ_author_name
'Das, Ankita'
'Mondal, Prasenjit'
'Dasgupta, Moumita'
'Kishore, Nand'
'Lahiri, Goutam Kumar'

_publ_section_title
;
 Substituent directed selectivity in anion recognition by a new class of
 simple osmium-pyrazole derived receptors.
;
_journal_issue 6
_journal_name_full 'Dalton transactions (Cambridge, England : 2003)'
_journal_page_first 2605
_journal_page_last 2617
_journal_paper_doi 10.1039/c5dt04538j
_journal_volume 45
_journal_year 2016
_chemical_formula_moiety 'C23 H20 Cl N6 Os, Cl O4'
_chemical_formula_sum 'C23 H20 Cl2 N6 O4 Os'
_chemical_formula_weight 705.55
_chemical_name_systematic
;
 ?
;
_space_group_crystal_system orthorhombic
_space_group_IT_number 61
_space_group_name_Hall '-P 2ac 2ab'
_space_group_name_H-M_alt 'P b c a'
_symmetry_space_group_name_Hall '-P 2ac 2ab'
_symmetry_space_group_name_H-M 'P b c a'
_atom_sites_solution_hydrogens geom
_atom_sites_solution_primary direct
_atom_sites_solution_secondary difmap
_audit_creation_date 2015-12-15
_audit_creation_method
;
Olex2 1.2
(compiled 2015.09.30 svn.r3233 for OlexSys, GUI svn.r5103)
;
_audit_update_record
;
2015-12-16 deposited with the CCDC.
2015-12-17 downloaded from the CCDC.
;
_cell_angle_alpha 90
_cell_angle_beta 90
_cell_angle_gamma 90
_cell_formula_units_Z 8
_cell_length_a 26.520(8)
_cell_length_b 13.627(4)
_cell_length_c 13.432(4)
_cell_measurement_reflns_used 8435
_cell_measurement_temperature 100(2)
_cell_measurement_theta_max 29.2
_cell_measurement_theta_min 3.1
_cell_volume 4854(3)
_computing_cell_refinement 'CrystalClear-SM Expert 2.1 b28'
_computing_data_collection 'CrystalClear-SM Expert 2.1 b28 (Rigaku, 2013)'
_computing_data_reduction 'CrystalClear-SM Expert 2.1 b28'
_computing_molecular_graphics ORTEP
_computing_publication_material ORTEP
_computing_structure_refinement 'ShelXL (Sheldrick, 2015)'
_diffrn_ambient_temperature 100.15
_diffrn_measured_fraction_theta_full 0.997
_diffrn_measured_fraction_theta_max 0.997
_diffrn_measurement_device_type 'Rigaku Saturn724'
_diffrn_measurement_method \w
_diffrn_radiation_type MoK\a
_diffrn_radiation_wavelength 0.71075
_diffrn_reflns_av_R_equivalents 0.0686
_diffrn_reflns_av_unetI/netI 0.0547
_diffrn_reflns_laue_measured_fraction_full 0.969
_diffrn_reflns_laue_measured_fraction_max 0.997
_diffrn_reflns_limit_h_max 31
_diffrn_reflns_limit_h_min -31
_diffrn_reflns_limit_k_max 16
_diffrn_reflns_limit_k_min -14
_diffrn_reflns_limit_l_max 15
_diffrn_reflns_limit_l_min -14
_diffrn_reflns_number 20518
_diffrn_reflns_point_group_measured_fraction_full 0.969
_diffrn_reflns_point_group_measured_fraction_max 0.997
_diffrn_reflns_theta_full 25.242
_diffrn_reflns_theta_max 25.242
_diffrn_reflns_theta_min 3.073
_diffrn_source 'fine-focus sealed tube'
_exptl_absorpt_coefficient_mu 5.518
_exptl_absorpt_correction_T_max 0.4049
_exptl_absorpt_correction_T_min 0.4049
_exptl_absorpt_correction_type numerical
_exptl_absorpt_process_details 'NUMABS (Rigaku, 1999)'
_exptl_crystal_colour brown
_exptl_crystal_density_diffrn 1.931
_exptl_crystal_density_method 'not measured'
_exptl_crystal_description plate
_exptl_crystal_F_000 2736
_exptl_crystal_size_max 0.2
_exptl_crystal_size_mid 0.2
_exptl_crystal_size_min 0.2
_refine_diff_density_max 0.949
_refine_diff_density_min -0.945
_refine_diff_density_rms 0.161
_refine_ls_extinction_method none
_refine_ls_goodness_of_fit_ref 1.246
_refine_ls_hydrogen_treatment constr
_refine_ls_matrix_type full
_refine_ls_number_parameters 325
_refine_ls_number_reflns 4253
_refine_ls_number_restraints 0
_refine_ls_restrained_S_all 1.246
_refine_ls_R_factor_all 0.0656
_refine_ls_R_factor_gt 0.0582
_refine_ls_shift/su_max 0.002
_refine_ls_shift/su_mean 0.000
_refine_ls_structure_factor_coef Fsqd
_refine_ls_weighting_details
;
 w=1/[\s^2^(Fo^2^)+45.0330P]
 where P=(Fo^2^+2Fc^2^)/3
;
_refine_ls_weighting_scheme calc
_refine_ls_wR_factor_gt 0.0904
_refine_ls_wR_factor_ref 0.0931
_reflns_Friedel_coverage 0.000
_reflns_number_gt 3910
_reflns_number_total 4253
_reflns_threshold_expression 'I > 2\s(I)'
_cod_data_source_file c5dt04538j2.cif
_cod_data_source_block 1ClO4
_cod_depositor_comments 'Adding full bibliography for 7037682--7037683.cif.'
_cod_database_code 7037682
_shelxl_version_number 2012-9
_shelx_space_group_comment
;
The symmetry employed for this shelxl refinement is uniquely defined
by the following loop, which should always be used as a source of
symmetry information in preference to the above space-group names.
They are only intended as comments.
;
_shelx_estimated_absorpt_t_max 0.405
_shelx_estimated_absorpt_t_min 0.405
_olex2_refinement_description
;
1. Fixed Uiso
 At 1.2 times of:
  All C(H) groups, All N(H) groups
2.a Aromatic/amide H refined with riding coordinates:
 N2(H2), C1(H1), C14(H14), C2(H2A), C12(H12), C4(H4), C3(H3), C23(H23),
 C22(H22), C20(H20), C7(H7), C11(H11), C10(H10), C6(H6), C13(H13), C15(H15),
 C5(H5), C17(H17), C21(H21), C16(H16)
;
_olex2_submission_special_instructions 'No special instructions were received'

loop_
_space_group_symop_operation_xyz
'x, y, z'
'-x+1/2, -y, z+1/2'
'-x, y+1/2, -z+1/2'
'x+1/2, -y+1/2, -z'
'-x, -y, -z'
'x-1/2, y, -z-1/2'
'x, -y-1/2, z-1/2'
'-x-1/2, y-1/2, z'

loop_
_atom_site_label
_atom_site_type_symbol
_atom_site_fract_x
_atom_site_fract_y
_atom_site_fract_z
_atom_site_U_iso_or_equiv
_atom_site_adp_type
_atom_site_occupancy
_atom_site_site_symmetry_order
_atom_site_calc_flag
_atom_site_refinement_flags_posn
Os1 Os 0.65719(2) 0.43214(2) 0.56326(2) 0.01470(11) Uani 1 1 d .
Cl1 Cl 0.68984(8) 0.59735(15) 0.54111(15) 0.0191(5) Uani 1 1 d .
Cl2 Cl 0.55128(8) 0.80090(16) 0.55256(17) 0.0235(5) Uani 1 1 d .
N3 N 0.6134(3) 0.4646(5) 0.6856(5) 0.0167(16) Uani 1 1 d .
N1 N 0.5939(3) 0.4680(5) 0.4758(5) 0.0192(17) Uani 1 1 d .
N6 N 0.7023(3) 0.3913(5) 0.4470(5) 0.0169(16) Uani 1 1 d .
N5 N 0.7230(3) 0.4016(5) 0.6363(5) 0.0188(17) Uani 1 1 d .
N4 N 0.6271(3) 0.2992(5) 0.5944(5) 0.0196(17) Uani 1 1 d .
O1 O 0.5928(2) 0.7643(5) 0.4920(5) 0.0297(16) Uani 1 1 d .
N2 N 0.5851(3) 0.5597(5) 0.4438(5) 0.0208(17) Uani 1 1 d .
H2 H 0.6043 0.6105 0.4577 0.025 Uiso 1 1 calc R
O3 O 0.5057(2) 0.8031(5) 0.4937(5) 0.0360(18) Uani 1 1 d .
C1 C 0.5567(3) 0.4133(6) 0.4386(6) 0.0199(19) Uani 1 1 d .
H1 H 0.5532 0.3447 0.4487 0.024 Uiso 1 1 calc R
C14 C 0.7300(3) 0.4042(6) 0.7348(6) 0.021(2) Uani 1 1 d .
H14 H 0.7017 0.4138 0.7769 0.025 Uiso 1 1 calc R
C18 C 0.7645(3) 0.3825(6) 0.5758(7) 0.020(2) Uani 1 1 d .
C8 C 0.5872(4) 0.3881(7) 0.7265(6) 0.024(2) Uani 1 1 d .
C2 C 0.5236(3) 0.4711(7) 0.3824(7) 0.025(2) Uani 1 1 d .
H2A H 0.4941 0.4502 0.3483 0.030 Uiso 1 1 calc R
O4 O 0.5631(2) 0.8976(5) 0.5866(5) 0.0327(17) Uani 1 1 d .
C19 C 0.7521(3) 0.3770(7) 0.4693(6) 0.022(2) Uani 1 1 d .
C12 C 0.6155(4) 0.1252(7) 0.5727(7) 0.028(2) Uani 1 1 d .
H12 H 0.6228 0.0676 0.5355 0.034 Uiso 1 1 calc R
C4 C 0.6068(3) 0.5550(7) 0.7251(6) 0.019(2) Uani 1 1 d .
H4 H 0.6232 0.6091 0.6945 0.023 Uiso 1 1 calc R
C3 C 0.5429(3) 0.5641(8) 0.3873(7) 0.031(2) Uani 1 1 d .
H3 H 0.5292 0.6211 0.3568 0.037 Uiso 1 1 calc R
C23 C 0.6880(4) 0.3813(7) 0.3511(6) 0.025(2) Uani 1 1 d .
H23 H 0.6535 0.3900 0.3347 0.030 Uiso 1 1 calc R
C9 C 0.5949(3) 0.2943(7) 0.6759(6) 0.020(2) Uani 1 1 d .
C22 C 0.7217(4) 0.3590(7) 0.2754(6) 0.028(2) Uani 1 1 d .
H22 H 0.7102 0.3520 0.2088 0.034 Uiso 1 1 calc R
O2 O 0.5440(3) 0.7385(5) 0.6371(5) 0.043(2) Uani 1 1 d .
C20 C 0.7876(4) 0.3534(7) 0.3951(7) 0.030(2) Uani 1 1 d .
H20 H 0.8219 0.3419 0.4119 0.035 Uiso 1 1 calc R
C7 C 0.5570(3) 0.4008(7) 0.8116(6) 0.026(2) Uani 1 1 d .
H7 H 0.5399 0.3465 0.8403 0.031 Uiso 1 1 calc R
C11 C 0.5827(3) 0.1202(7) 0.6516(6) 0.024(2) Uani 1 1 d .
H11 H 0.5680 0.0596 0.6710 0.028 Uiso 1 1 calc R
C10 C 0.5719(3) 0.2061(6) 0.7020(6) 0.022(2) Uani 1 1 d .
H10 H 0.5483 0.2050 0.7553 0.027 Uiso 1 1 calc R
C6 C 0.5526(3) 0.4924(7) 0.8526(6) 0.026(2) Uani 1 1 d .
H6 H 0.5331 0.5018 0.9110 0.031 Uiso 1 1 calc R
C13 C 0.6382(3) 0.2130(6) 0.5467(7) 0.025(2) Uani 1 1 d .
H13 H 0.6621 0.2136 0.4941 0.030 Uiso 1 1 calc R
C15 C 0.7780(4) 0.3930(6) 0.7783(7) 0.026(2) Uani 1 1 d .
H15 H 0.7822 0.3956 0.8485 0.032 Uiso 1 1 calc R
C5 C 0.5771(3) 0.5722(7) 0.8080(6) 0.024(2) Uani 1 1 d .
H5 H 0.5735 0.6366 0.8341 0.029 Uiso 1 1 calc R
C17 C 0.8121(4) 0.3717(7) 0.6158(7) 0.028(2) Uani 1 1 d .
H17 H 0.8402 0.3598 0.5736 0.034 Uiso 1 1 calc R
C21 C 0.7718(4) 0.3473(7) 0.2977(7) 0.027(2) Uani 1 1 d .
H21 H 0.7955 0.3351 0.2461 0.032 Uiso 1 1 calc R
C16 C 0.8186(4) 0.3782(7) 0.7162(7) 0.031(2) Uani 1 1 d .
H16 H 0.8515 0.3725 0.7436 0.037 Uiso 1 1 calc R

loop_
_atom_site_aniso_label
_atom_site_aniso_U_11
_atom_site_aniso_U_22
_atom_site_aniso_U_33
_atom_site_aniso_U_23
_atom_site_aniso_U_13
_atom_site_aniso_U_12
Os1 0.01747(18) 0.01419(19) 0.01245(18) -0.00054(14) -0.00043(15) 0.00090(15)
Cl1 0.0226(11) 0.0151(11) 0.0195(11) 0.0027(9) -0.0010(9) -0.0023(9)
Cl2 0.0191(11) 0.0183(12) 0.0332(13) 0.0037(10) -0.0006(10) -0.0024(9)
N3 0.022(4) 0.019(4) 0.009(4) 0.003(3) -0.001(3) 0.001(3)
N1 0.020(4) 0.018(4) 0.020(4) -0.003(3) -0.003(3) -0.004(3)
N6 0.022(4) 0.016(4) 0.013(4) 0.004(3) -0.003(3) -0.005(3)
N5 0.024(4) 0.015(4) 0.017(4) -0.001(3) -0.005(3) -0.002(3)
N4 0.022(4) 0.016(4) 0.021(4) 0.000(3) 0.000(3) 0.003(3)
O1 0.021(4) 0.019(4) 0.050(4) -0.007(3) 0.007(3) -0.004(3)
N2 0.022(4) 0.011(4) 0.029(4) 0.008(3) -0.006(3) -0.008(3)
O3 0.017(4) 0.048(5) 0.043(4) -0.001(4) -0.007(3) 0.005(3)
C1 0.023(5) 0.011(5) 0.026(5) 0.001(4) 0.006(4) -0.002(4)
C14 0.023(5) 0.018(5) 0.023(5) -0.002(4) 0.000(4) 0.004(4)
C18 0.012(4) 0.017(5) 0.030(5) -0.002(4) -0.005(4) -0.004(4)
C8 0.030(6) 0.020(5) 0.023(5) -0.001(4) -0.006(4) -0.007(5)
C2 0.015(5) 0.029(6) 0.031(5) -0.004(4) -0.001(4) -0.009(4)
O4 0.028(4) 0.020(4) 0.050(4) -0.010(3) 0.000(3) 0.003(3)
C19 0.024(5) 0.020(5) 0.023(5) 0.000(4) 0.005(4) -0.005(4)
C12 0.034(6) 0.020(5) 0.031(5) -0.004(4) -0.013(5) 0.002(4)
C4 0.018(5) 0.019(5) 0.019(5) -0.002(4) 0.000(4) 0.001(4)
C3 0.025(5) 0.037(6) 0.030(5) 0.004(5) -0.015(4) 0.003(5)
C23 0.039(6) 0.020(5) 0.016(5) 0.000(4) -0.004(4) -0.004(5)
C9 0.020(5) 0.024(5) 0.016(5) -0.001(4) -0.006(4) 0.002(4)
C22 0.041(6) 0.033(6) 0.010(5) 0.001(4) 0.011(4) 0.002(5)
O2 0.046(5) 0.042(5) 0.040(4) 0.018(4) 0.008(4) 0.008(4)
C20 0.022(5) 0.022(6) 0.044(6) -0.009(5) 0.006(4) 0.005(4)
C7 0.025(5) 0.032(6) 0.020(5) 0.009(4) 0.003(4) -0.010(4)
C11 0.025(5) 0.024(5) 0.021(5) 0.004(4) -0.007(4) -0.007(4)
C10 0.030(5) 0.013(5) 0.024(5) 0.010(4) -0.005(4) 0.002(4)
C6 0.025(5) 0.038(6) 0.014(5) -0.010(4) 0.001(4) 0.009(5)
C13 0.029(5) 0.016(5) 0.030(5) 0.004(4) 0.001(4) -0.005(4)
C15 0.038(6) 0.013(5) 0.028(5) 0.000(4) -0.014(5) 0.001(5)
C5 0.024(5) 0.030(6) 0.017(5) -0.009(4) 0.004(4) -0.005(4)
C17 0.031(6) 0.023(6) 0.032(6) -0.008(4) -0.003(4) 0.006(5)
C21 0.032(6) 0.024(5) 0.025(5) -0.008(4) 0.012(4) -0.003(5)
C16 0.026(6) 0.028(6) 0.038(6) -0.003(5) -0.015(5) 0.007(5)

loop_
_atom_type_symbol
_atom_type_description
_atom_type_scat_dispersion_real
_atom_type_scat_dispersion_imag
_atom_type_scat_source
C C 0.0033 0.0016 'International Tables Vol C Tables 4.2.6.8 and 6.1.1.4'
H H 0.0000 0.0000 'International Tables Vol C Tables 4.2.6.8 and 6.1.1.4'
Cl Cl 0.1484 0.1585 'International Tables Vol C Tables 4.2.6.8 and 6.1.1.4'
N N 0.0061 0.0033 'International Tables Vol C Tables 4.2.6.8 and 6.1.1.4'
O O 0.0106 0.0060 'International Tables Vol C Tables 4.2.6.8 and 6.1.1.4'
Os Os -1.2165 7.6030 'International Tables Vol C Tables 4.2.6.8 and 6.1.1.4'

loop_
_geom_angle_atom_site_label_1
_geom_angle_atom_site_label_2
_geom_angle_atom_site_label_3
_geom_angle
N3 Os1 Cl1 95.7(2)
N3 Os1 N1 86.9(3)
N1 Os1 Cl1 90.0(2)
N6 Os1 Cl1 87.1(2)
N6 Os1 N3 176.0(3)
N6 Os1 N1 95.9(3)
N5 Os1 Cl1 86.7(2)
N5 Os1 N3 98.2(3)
N5 Os1 N1 174.2(3)
N5 Os1 N6 79.2(3)
N4 Os1 Cl1 174.4(2)
N4 Os1 N3 78.7(3)
N4 Os1 N1 90.5(3)
N4 Os1 N6 98.4(3)
N4 Os1 N5 93.2(3)
O3 Cl2 O1 109.5(4)
O4 Cl2 O1 109.2(4)
O4 Cl2 O3 109.8(4)
O4 Cl2 O2 108.9(4)
O2 Cl2 O1 110.0(4)
O2 Cl2 O3 109.4(4)
C8 N3 Os1 116.3(6)
C4 N3 Os1 125.6(6)
C4 N3 C8 118.0(7)
N2 N1 Os1 122.3(5)
C1 N1 Os1 132.0(6)
C1 N1 N2 105.7(7)
C19 N6 Os1 115.9(5)
C23 N6 Os1 126.3(6)
C23 N6 C19 117.8(8)
C14 N5 Os1 126.1(6)
C14 N5 C18 118.1(7)
C18 N5 Os1 115.6(5)
C9 N4 Os1 116.6(6)
C13 N4 Os1 125.9(6)
C13 N4 C9 117.3(8)
N1 N2 H2 124.3
N1 N2 C3 111.5(7)
C3 N2 H2 124.3
N1 C1 H1 124.7
N1 C1 C2 110.6(8)
C2 C1 H1 124.7
N5 C14 H14 118.8
N5 C14 C15 122.4(8)
C15 C14 H14 118.8
N5 C18 C19 113.7(7)
C17 C18 N5 121.1(8)
C17 C18 C19 125.2(8)
N3 C8 C9 114.1(8)
N3 C8 C7 121.5(8)
C7 C8 C9 124.4(9)
C1 C2 H2A 127.5
C3 C2 C1 105.1(8)
C3 C2 H2A 127.5
N6 C19 C18 114.9(7)
N6 C19 C20 121.5(8)
C20 C19 C18 123.5(8)
C11 C12 H12 119.6
C11 C12 C13 120.8(9)
C13 C12 H12 119.6
N3 C4 H4 118.5
N3 C4 C5 122.9(8)
C5 C4 H4 118.5
N2 C3 C2 107.2(9)
N2 C3 H3 126.4
C2 C3 H3 126.4
N6 C23 H23 118.6
N6 C23 C22 122.7(9)
C22 C23 H23 118.6
N4 C9 C8 114.2(8)
N4 C9 C10 120.6(8)
C10 C9 C8 125.2(8)
C23 C22 H22 120.4
C21 C22 C23 119.3(9)
C21 C22 H22 120.4
C19 C20 H20 120.6
C21 C20 C19 118.8(9)
C21 C20 H20 120.6
C8 C7 H7 120.4
C6 C7 C8 119.2(9)
C6 C7 H7 120.4
C12 C11 H11 121.1
C12 C11 C10 117.9(9)
C10 C11 H11 121.1
C9 C10 H10 119.5
C11 C10 C9 121.1(8)
C11 C10 H10 119.5
C7 C6 H6 120.1
C7 C6 C5 119.8(8)
C5 C6 H6 120.1
N4 C13 C12 122.0(9)
N4 C13 H13 119.0
C12 C13 H13 119.0
C14 C15 H15 121.0
C16 C15 C14 118.0(8)
C16 C15 H15 121.0
C4 C5 C6 118.4(9)
C4 C5 H5 120.8
C6 C5 H5 120.8
C18 C17 H17 120.2
C16 C17 C18 119.6(9)
C16 C17 H17 120.2
C22 C21 C20 119.8(8)
C22 C21 H21 120.1
C20 C21 H21 120.1
C15 C16 H16 119.7
C17 C16 C15 120.7(9)
C17 C16 H16 119.7

loop_
_geom_bond_atom_site_label_1
_geom_bond_atom_site_label_2
_geom_bond_distance
Os1 Cl1 2.430(2)
Os1 N3 2.060(7)
Os1 N1 2.106(7)
Os1 N6 2.045(7)
Os1 N5 2.044(7)
Os1 N4 2.024(7)
Cl2 O1 1.456(7)
Cl2 O3 1.444(6)
Cl2 O4 1.429(7)
Cl2 O2 1.432(7)
N3 C8 1.369(11)
N3 C4 1.353(11)
N1 N2 1.342(9)
N1 C1 1.333(10)
N6 C19 1.369(11)
N6 C23 1.349(10)
N5 C14 1.336(10)
N5 C18 1.393(11)
N4 C9 1.390(11)
N4 C13 1.369(11)
N2 H2 0.8800
N2 C3 1.353(10)
C1 H1 0.9500
C1 C2 1.401(12)
C14 H14 0.9500
C14 C15 1.408(12)
C18 C19 1.470(12)
C18 C17 1.381(12)
C8 C9 1.462(12)
C8 C7 1.406(12)
C2 H2A 0.9500
C2 C3 1.368(13)
C19 C20 1.408(12)
C12 H12 0.9500
C12 C11 1.373(13)
C12 C13 1.384(12)
C4 H4 0.9500
C4 C5 1.383(11)
C3 H3 0.9500
C23 H23 0.9500
C23 C22 1.386(12)
C9 C10 1.392(12)
C22 H22 0.9500
C22 C21 1.371(13)
C20 H20 0.9500
C20 C21 1.376(13)
C7 H7 0.9500
C7 C6 1.369(13)
C11 H11 0.9500
C11 C10 1.383(12)
C10 H10 0.9500
C6 H6 0.9500
C6 C5 1.401(13)
C13 H13 0.9500
C15 H15 0.9500
C15 C16 1.379(13)
C5 H5 0.9500
C17 H17 0.9500
C17 C16 1.362(13)
C21 H21 0.9500
C16 H16 0.9500

loop_
_geom_hbond_atom_site_label_D
_geom_hbond_atom_site_label_H
_geom_hbond_atom_site_label_A
_geom_hbond_distance_DH
_geom_hbond_distance_HA
_geom_hbond_distance_DA
_geom_hbond_angle_DHA
N2 H2 Cl1 0.88 2.54 3.114(7) 123.8
N2 H2 O1 0.88 2.17 2.870(10) 136.5
